data_1563002
loop_
_publ_author_name
'Tang, Qun'
'Liu, Shu-Xia'
'Liang, Da-Dong'
'Ma, Feng-Ji'
'Ren, Guo-Jian'
'Wei, Feng'
'Yang, Yuan'
'Li, Cong-Cong'

_publ_section_title
;
 Lanthanide-organic complexes based on polyoxometalates: Solvent effect on
 the luminescence properties
;
_journal_name_full 'Journal of Solid State Chemistry'
_journal_page_first 85
_journal_page_last 91
_journal_paper_doi 10.1016/j.jssc.2012.02.006
_journal_volume 190
_journal_year 2012
_chemical_formula_moiety 'C52 H68 N16 O32 Sm2, O19 W6 '
_chemical_formula_sum 'C52 H68 N16 O51 Sm2 W6'
_chemical_formula_weight 3136.99
_space_group_IT_number 9
_space_group_name_Hall 'C -2yc'
_space_group_name_H-M_alt 'C 1 c 1'
_symmetry_cell_setting monoclinic
_symmetry_space_group_name_H-M 'C 1 c 1'
_atom_sites_solution_hydrogens none
_atom_sites_solution_primary direct
_atom_sites_solution_secondary difmap
_audit_creation_method SHELXL-97
_cell_angle_alpha 90.000(5)
_cell_angle_beta 123.822(5)
_cell_angle_gamma 90.000(5)
_cell_formula_units_Z 4
_cell_length_a 29.260(5)
_cell_length_b 14.698(5)
_cell_length_c 24.363(5)
_cell_measurement_temperature 293(2)
_cell_measurement_theta_max 25.1
_cell_measurement_theta_min 2.79
_cell_volume 8705(4)
_computing_cell_refinement 'Bruker FRAMBO'
_computing_data_collection 'Bruker FRAMBO'
_computing_data_reduction 'Bruker SHELXTL'
_computing_molecular_graphics 'Bruker SHELXTL'
_computing_publication_material 'Bruker SHELXTL'
_computing_structure_refinement 'SHELXL-97 (Sheldrick, 1997)'
_computing_structure_solution 'SHELXS-97 (Sheldrick, 1990)'
_diffrn_ambient_temperature 293(2)
_diffrn_detector_area_resol_mean '100x100 microns'
_diffrn_measured_fraction_theta_full 0.994
_diffrn_measured_fraction_theta_max 0.994
_diffrn_measurement_device_type 'multiwire proportional'
_diffrn_measurement_method 'phi and omega scans'
_diffrn_radiation_monochromator graphite
_diffrn_radiation_source 'fine-focus sealed tube'
_diffrn_radiation_type MoK\a
_diffrn_radiation_wavelength 0.71069
_diffrn_reflns_av_R_equivalents 0.0515
_diffrn_reflns_av_sigmaI/netI 0.1304
_diffrn_reflns_limit_h_max 34
_diffrn_reflns_limit_h_min -34
_diffrn_reflns_limit_k_max 17
_diffrn_reflns_limit_k_min -17
_diffrn_reflns_limit_l_max 23
_diffrn_reflns_limit_l_min -29
_diffrn_reflns_number 17540
_diffrn_reflns_theta_full 25.10
_diffrn_reflns_theta_max 25.10
_diffrn_reflns_theta_min 2.79
_exptl_absorpt_coefficient_mu 9.329
_exptl_absorpt_correction_T_max 0.170
_exptl_absorpt_correction_T_min 0.069
_exptl_absorpt_correction_type multi-scan
_exptl_crystal_colour 'pale yellow'
_exptl_crystal_density_diffrn 2.394
_exptl_crystal_density_meas 2.394
_exptl_crystal_density_method 'not measured'
_exptl_crystal_description block
_exptl_crystal_F_000 5872
_exptl_crystal_size_max 0.31
_exptl_crystal_size_mid 0.27
_exptl_crystal_size_min 0.19
_refine_diff_density_max 1.350
_refine_diff_density_min -0.936
_refine_diff_density_rms 0.120
_refine_ls_abs_structure_details 'Flack H D (1983), Acta Cryst. A39, 876-881'
_refine_ls_abs_structure_Flack 0.013(6)
_refine_ls_extinction_method none
_refine_ls_goodness_of_fit_ref 0.758
_refine_ls_hydrogen_treatment none
_refine_ls_matrix_type full
_refine_ls_number_parameters 1160
_refine_ls_number_reflns 11099
_refine_ls_number_restraints 2
_refine_ls_restrained_S_all 0.758
_refine_ls_R_factor_all 0.0716
_refine_ls_R_factor_gt 0.0339
_refine_ls_shift/su_max 0.001
_refine_ls_shift/su_mean 0.000
_refine_ls_structure_factor_coef Fsqd
_refine_ls_weighting_details 'calc w=1/[\s^2^(Fo^2^)+(0.0000P)^2^+0.0000P] where P=(Fo^2^+2Fc^2^)/3'
_refine_ls_weighting_scheme calc
_refine_ls_wR_factor_gt 0.0407
_refine_ls_wR_factor_ref 0.0434
_reflns_number_gt 6448
_reflns_number_total 7762
_reflns_threshold_expression >2sigma(I)
_cod_data_source_file JSSC-2012-190-85.cif
_cod_data_source_block compound-3
_cod_depositor_comments
;
The following automatic conversions were performed:

data item '_symmetry_cell_setting' value 'Monoclinic' was changed to
'monoclinic' in accordance with the built-in table derived from the
CIF Core dictionary named 'cif_core.dic' version 2.4.5 last updated
on 2014-11-21.

Automatic conversion script
Id: cif_fix_values 8369 2020-08-20 11:38:08Z andrius 
;
_cod_original_sg_symbol_H-M 'C c'
_cod_database_code 1563002

loop_
_symmetry_equiv_pos_as_xyz
'x, y, z'
'x, -y, z+1/2'
'x+1/2, y+1/2, z'
'x+1/2, -y+1/2, z+1/2'

loop_
_atom_site_label
_atom_site_type_symbol
_atom_site_fract_x
_atom_site_fract_y
_atom_site_fract_z
_atom_site_U_iso_or_equiv
_atom_site_adp_type
_atom_site_occupancy
_atom_site_symmetry_multiplicity
_atom_site_calc_flag
_atom_site_refinement_flags
_atom_site_disorder_assembly
_atom_site_disorder_group
C1 C 0.6137(10) 0.818(2) 0.2433(15) 0.059(8) Uani 1 1 d . . .
H1 H 0.6051 0.8263 0.2007 0.071 Uiso 1 1 calc R . .
C2 C 0.8083(10) 0.5477(17) 0.2878(13) 0.039(7) Uani 1 1 d . . .
C3 C 0.7580(11) 0.745(2) 0.4064(14) 0.054(8) Uani 1 1 d . . .
H3 H 0.7707 0.7850 0.3880 0.065 Uiso 1 1 calc R . .
C4 C 0.8710(9) 0.5326(16) 0.3390(13) 0.037(7) Uani 1 1 d . . .
C5 C 0.8892(11) 0.5266(16) 0.4052(17) 0.048(9) Uani 1 1 d . . .
H5 H 0.8650 0.5329 0.4183 0.057 Uiso 1 1 calc R . .
C6 C 0.9448(15) 0.5110(16) 0.4510(16) 0.041(8) Uani 1 1 d . . .
C7 C 0.9055(10) 0.5278(19) 0.3182(15) 0.043(9) Uani 1 1 d . . .
H7 H 0.8931 0.5333 0.2740 0.052 Uiso 1 1 calc R . .
C8 C 0.7826(16) 0.860(2) 0.4894(17) 0.108(15) Uani 1 1 d . . .
H8A H 0.8213 0.8555 0.5224 0.162 Uiso 1 1 calc R . .
H8B H 0.7640 0.8793 0.5098 0.162 Uiso 1 1 calc R . .
H8C H 0.7762 0.9035 0.4565 0.162 Uiso 1 1 calc R . .
C9 C 0.6752(10) 0.4579(18) 0.1476(12) 0.037(7) Uani 1 1 d . . .
C10 C 0.6278(9) 0.3384(18) 0.1744(11) 0.039(7) Uani 1 1 d . . .
H10 H 0.6281 0.3781 0.2043 0.047 Uiso 1 1 calc R . .
C11 C 0.6519(10) 0.3643(18) 0.1404(14) 0.044(7) Uani 1 1 d . . .
C12 C 0.6504(9) 0.3050(16) 0.0975(11) 0.043(7) Uani 1 1 d . . .
H12 H 0.6653 0.3224 0.0738 0.052 Uiso 1 1 calc R . .
C13 C 0.6274(10) 0.2177(17) 0.0869(15) 0.041(7) Uani 1 1 d . . .
C14 C 0.6036(12) 0.192(2) 0.1207(16) 0.045(9) Uani 1 1 d . . .
H14 H 0.5880 0.1353 0.1148 0.054 Uiso 1 1 calc R . .
C15 C 0.8120(11) 0.4147(19) 0.1416(16) 0.065(10) Uani 1 1 d . . .
H15 H 0.7999 0.3923 0.1671 0.078 Uiso 1 1 calc R . .
C16 C 0.6040(8) 0.255(2) 0.1631(16) 0.053(9) Uani 1 1 d . . .
C17 C 0.5990(16) 0.8615(18) 0.3270(19) 0.101(14) Uani 1 1 d . . .
H17A H 0.6108 0.8007 0.3432 0.151 Uiso 1 1 calc R . .
H17B H 0.5645 0.8733 0.3217 0.151 Uiso 1 1 calc R . .
H17C H 0.6260 0.9041 0.3578 0.151 Uiso 1 1 calc R . .
C18 C 0.6225(10) 0.6902(16) 0.1018(18) 0.048(10) Uani 1 1 d . . .
C19 C 0.5639(9) 0.7101(14) 0.0438(13) 0.037(6) Uani 1 1 d . . .
C20 C 0.5250(11) 0.7280(15) 0.0559(13) 0.050(7) Uani 1 1 d . . .
H20 H 0.5343 0.7303 0.0991 0.061 Uiso 1 1 calc R . .
C21 C 0.8724(9) 0.410(2) 0.1054(17) 0.104(14) Uani 1 1 d . . .
H21A H 0.8598 0.3708 0.0678 0.155 Uiso 1 1 calc R . .
H21B H 0.9119 0.4103 0.1321 0.155 Uiso 1 1 calc R . .
H21C H 0.8589 0.4702 0.0906 0.155 Uiso 1 1 calc R . .
C22 C 0.8798(16) 0.299(2) 0.1842(19) 0.13(2) Uani 1 1 d . . .
H22A H 0.8804 0.3022 0.2240 0.196 Uiso 1 1 calc R . .
H22B H 0.9169 0.2977 0.1954 0.196 Uiso 1 1 calc R . .
H22C H 0.8611 0.2443 0.1606 0.196 Uiso 1 1 calc R . .
C23 C 0.7392(13) 0.476(2) 0.3897(15) 0.072(9) Uani 1 1 d . . .
H23 H 0.7563 0.5238 0.4190 0.086 Uiso 1 1 calc R . .
C24 C 0.5567(16) 0.943(3) 0.224(2) 0.125(19) Uani 1 1 d . . .
H24A H 0.5653 0.9976 0.2493 0.188 Uiso 1 1 calc R . .
H24B H 0.5192 0.9262 0.2055 0.188 Uiso 1 1 calc R . .
H24C H 0.5616 0.9536 0.1884 0.188 Uiso 1 1 calc R . .
C25 C 0.7378(15) 0.318(3) 0.371(2) 0.126(19) Uani 1 1 d . . .
H25A H 0.7024 0.3321 0.3323 0.189 Uiso 1 1 calc R . .
H25B H 0.7342 0.2697 0.3950 0.189 Uiso 1 1 calc R . .
H25C H 0.7623 0.2997 0.3588 0.189 Uiso 1 1 calc R . .
C26 C 0.7524(9) 0.7823(18) 0.2242(14) 0.047(7) Uani 1 1 d . . .
C27 C 0.7474(10) 0.886(2) 0.2211(14) 0.045(7) Uani 1 1 d . . .
C28 C 0.7298(8) 0.9306(16) 0.2568(12) 0.037(6) Uani 1 1 d . . .
H28 H 0.7221 0.8981 0.2835 0.045 Uiso 1 1 calc R . .
C29 C 0.5494(10) 0.7141(15) -0.0205(13) 0.050(7) Uani 1 1 d . . .
H29 H 0.5755 0.7056 -0.0304 0.060 Uiso 1 1 calc R . .
C30 C 0.5559(13) 0.5459(19) 0.1855(18) 0.064(11) Uani 1 1 d . . .
H30 H 0.5576 0.5060 0.1571 0.077 Uiso 1 1 calc R . .
C31 C 0.5008(9) 0.623(2) 0.2097(17) 0.092(11) Uani 1 1 d . . .
H31A H 0.5324 0.6191 0.2543 0.139 Uiso 1 1 calc R . .
H31B H 0.4684 0.6069 0.2084 0.139 Uiso 1 1 calc R . .
H31C H 0.4972 0.6839 0.1936 0.139 Uiso 1 1 calc R . .
C32 C 0.4553(12) 0.530(3) 0.1109(15) 0.101(19) Uani 1 1 d . . .
H32A H 0.4336 0.5806 0.0839 0.152 Uiso 1 1 calc R . .
H32B H 0.4348 0.4960 0.1239 0.152 Uiso 1 1 calc R . .
H32C H 0.4642 0.4915 0.0864 0.152 Uiso 1 1 calc R . .
C33 C 0.7427(12) 0.719(2) 0.4910(18) 0.117(15) Uani 1 1 d . . .
H33A H 0.7060 0.6988 0.4590 0.175 Uiso 1 1 calc R . .
H33B H 0.7428 0.7554 0.5239 0.175 Uiso 1 1 calc R . .
H33C H 0.7665 0.6678 0.5116 0.175 Uiso 1 1 calc R . .
C34 C 0.7242(10) 1.0245(18) 0.2518(13) 0.038(7) Uani 1 1 d . . .
C35 C 0.7343(9) 1.0729(19) 0.2120(14) 0.050(8) Uani 1 1 d . . .
H35 H 0.7285 1.1355 0.2070 0.060 Uiso 1 1 calc R . .
C36 C 0.7528(9) 1.0278(17) 0.1800(14) 0.036(7) Uani 1 1 d . . .
C37 C 0.7055(12) 0.782(3) 0.013(2) 0.13(2) Uani 1 1 d . . .
H37 H 0.6705 0.7588 -0.0031 0.161 Uiso 1 1 calc R . .
C38 C 0.7643(10) 0.8795(16) -0.0032(17) 0.118(14) Uani 1 1 d . . .
H38A H 0.7910 0.8874 0.0432 0.177 Uiso 1 1 calc R . .
H38B H 0.7619 0.9343 -0.0262 0.177 Uiso 1 1 calc R . .
H38C H 0.7752 0.8300 -0.0192 0.177 Uiso 1 1 calc R . .
C39 C 0.662(3) 0.898(5) -0.069(4) 0.38(9) Uani 1 1 d . . .
H39A H 0.6312 0.8597 -0.0799 0.569 Uiso 1 1 calc R . .
H39B H 0.6648 0.9030 -0.1058 0.569 Uiso 1 1 calc R . .
H39C H 0.6564 0.9572 -0.0566 0.569 Uiso 1 1 calc R . .
C40 C 0.7612(11) 0.935(2) 0.1845(14) 0.048(9) Uani 1 1 d . . .
H40 H 0.7757 0.9065 0.1633 0.058 Uiso 1 1 calc R . .
C41 C 0.6652(11) 0.504(2) -0.0195(14) 0.062(9) Uani 1 1 d . . .
H41 H 0.6761 0.4538 0.0082 0.074 Uiso 1 1 calc R . .
C42 C 0.6085(15) 0.568(3) -0.128(2) 0.117(18) Uani 1 1 d . . .
H42A H 0.5692 0.5730 -0.1517 0.176 Uiso 1 1 calc R . .
H42B H 0.6184 0.5587 -0.1595 0.176 Uiso 1 1 calc R . .
H42C H 0.6251 0.6235 -0.1043 0.176 Uiso 1 1 calc R . .
C43 C 0.6045(14) 0.406(3) -0.1119(16) 0.132(19) Uani 1 1 d . . .
H43A H 0.6324 0.3679 -0.1092 0.198 Uiso 1 1 calc R . .
H43B H 0.5750 0.4138 -0.1574 0.198 Uiso 1 1 calc R . .
H43C H 0.5906 0.3774 -0.0885 0.198 Uiso 1 1 calc R . .
C44 C 0.8040(15) 0.3782(18) 0.477(2) 0.093(15) Uani 1 1 d . . .
H44A H 0.8132 0.4334 0.5024 0.139 Uiso 1 1 calc R . .
H44B H 0.8351 0.3579 0.4772 0.139 Uiso 1 1 calc R . .
H44C H 0.7941 0.3323 0.4969 0.139 Uiso 1 1 calc R . .
C45 C 0.9815(12) 0.5085(16) 0.4309(17) 0.048(9) Uani 1 1 d . . .
H45 H 1.0193 0.5029 0.4610 0.058 Uiso 1 1 calc R . .
C46 C 0.9587(12) 0.5147(18) 0.3661(18) 0.051(9) Uani 1 1 d . . .
C47 C 0.4699(9) 0.7433(19) 0.0024(15) 0.053(7) Uani 1 1 d . . .
C48 C 0.4560(10) 0.745(2) -0.061(2) 0.069(12) Uani 1 1 d . . .
H48 H 0.4199 0.7554 -0.0959 0.083 Uiso 1 1 calc R . .
C49 C 0.4949(14) 0.7311(18) -0.0701(14) 0.068(11) Uani 1 1 d . . .
C50 C 0.8608(10) 0.721(2) 0.1637(12) 0.076(9) Uani 1 1 d . . .
H50 H 0.8423 0.7738 0.1610 0.091 Uiso 1 1 calc R . .
C51 C 0.9398(13) 0.6525(19) 0.177(2) 0.104(14) Uani 1 1 d . . .
H51A H 0.9772 0.6703 0.1951 0.156 Uiso 1 1 calc R . .
H51B H 0.9244 0.6260 0.1342 0.156 Uiso 1 1 calc R . .
H51C H 0.9390 0.6087 0.2058 0.156 Uiso 1 1 calc R . .
C52 C 0.9308(11) 0.8208(18) 0.1774(13) 0.093(9) Uani 1 1 d . . .
H52A H 0.9107 0.8640 0.1857 0.139 Uiso 1 1 calc R . .
H52B H 0.9277 0.8365 0.1372 0.139 Uiso 1 1 calc R . .
H52C H 0.9689 0.8218 0.2134 0.139 Uiso 1 1 calc R . .
N1 N 0.5926(9) 0.8708(15) 0.2652(14) 0.053(7) Uani 1 1 d . . .
N2 N 0.7618(9) 0.7729(14) 0.4590(13) 0.060(7) Uani 1 1 d . . .
N3 N 0.8521(11) 0.3752(16) 0.1444(12) 0.058(8) Uani 1 1 d . . .
N4 N 0.5805(13) 0.229(3) 0.1980(19) 0.084(12) Uani 1 1 d . . .
N5 N 0.6295(11) 0.156(2) 0.0426(14) 0.069(8) Uani 1 1 d . . .
N6 N 0.7588(11) 0.3944(19) 0.4111(13) 0.054(7) Uani 1 1 d . . .
N7 N 0.5069(8) 0.5645(14) 0.1710(11) 0.049(6) Uani 1 1 d . . .
N8 N 0.7106(12) 0.860(2) -0.0148(18) 0.126(18) Uani 1 1 d . . .
N9 N 0.6276(8) 0.493(2) -0.0829(13) 0.082(10) Uani 1 1 d . . .
N10 N 0.9993(12) 0.5118(18) 0.347(2) 0.090(11) Uani 1 1 d . . .
N11 N 0.4254(11) 0.7552(19) 0.0120(19) 0.091(10) Uani 1 1 d . . .
N12 N 0.4825(14) 0.729(3) -0.1400(14) 0.114(13) Uani 1 1 d . . .
N13 N 0.9664(13) 0.5080(18) 0.5200(13) 0.074(9) Uani 1 1 d . . .
N14 N 0.7038(8) 1.0647(18) 0.2880(14) 0.053(7) Uani 1 1 d . . .
N15 N 0.7644(12) 1.079(2) 0.1380(15) 0.071(9) Uani 1 1 d . . .
N16 N 0.9085(10) 0.7303(17) 0.1714(11) 0.061(6) Uani 1 1 d . . .
O1 O 0.4844(7) 0.4932(10) 0.8903(11) 0.074(6) Uani 1 1 d . . .
O2 O 0.3979(8) 0.3790(16) 0.9841(10) 0.092(8) Uani 1 1 d . . .
O3 O 0.4321(6) 0.3609(12) 0.9046(9) 0.040(4) Uani 1 1 d . . .
O4 O 0.4496(7) 0.5101(12) 0.9710(10) 0.081(8) Uani 1 1 d . . .
O5 O 0.5376(7) 0.3478(11) 0.9524(9) 0.058(5) Uani 1 1 d . . .
O6 O 0.4860(5) 0.2136(12) 0.9684(9) 0.054(5) Uani 1 1 d . . .
O7 O 0.4126(6) 0.2072(11) 0.8397(9) 0.060(5) Uani 1 1 d . . .
O8 O 0.2987(7) 0.2124(15) 0.7808(12) 0.097(9) Uani 1 1 d . . .
O9 O 0.4093(10) 0.4952(16) 0.7477(10) 0.125(9) Uani 1 1 d . . .
O10 O 0.6969(6) 0.4781(11) 0.1182(8) 0.046(5) Uani 1 1 d . . .
O11 O 0.7880(7) 0.4842(12) 0.1048(10) 0.058(5) Uani 1 1 d . . .
O12 O 0.8377(6) 0.6472(12) 0.1597(10) 0.064(6) Uani 1 1 d . . .
O13 O 0.7645(7) 0.7477(11) 0.1883(9) 0.058(5) Uani 1 1 d . . .
O14 O 0.6563(7) 0.6759(12) 0.0883(8) 0.065(5) Uani 1 1 d . . .
O15 O 0.7799(6) 0.5617(12) 0.3112(9) 0.053(5) Uani 1 1 d . . .
O16 O 0.6315(8) 0.6882(16) 0.1582(10) 0.069(7) Uani 1 1 d . . .
O17 O 0.5987(9) 0.5736(16) 0.2307(11) 0.083(7) Uani 1 1 d . . .
O18 O 0.6996(7) 0.4935(12) 0.3336(10) 0.061(6) Uani 1 1 d . . .
O19 O 0.7394(7) 0.6721(14) 0.3779(9) 0.061(6) Uani 1 1 d . . .
O20 O 0.6463(9) 0.7546(17) 0.2793(11) 0.086(9) Uani 1 1 d . . .
O21 O 0.5052(7) 0.3658(13) 1.0347(9) 0.065(6) Uani 1 1 d . . .
O22 O 0.3599(6) 0.3544(11) 0.7754(7) 0.054(5) Uani 1 1 d . . .
O23 O 0.4662(7) 0.3403(12) 0.8241(9) 0.065(6) Uani 1 1 d . . .
O24 O 0.3372(9) 0.5410(15) 0.9177(14) 0.127(11) Uani 1 1 d . . .
O25 O 0.7403(7) 0.7404(11) 0.2607(10) 0.063(6) Uani 1 1 d . . .
O26 O 0.6740(7) 0.5094(10) 0.1902(10) 0.053(5) Uani 1 1 d . . .
O27 O 0.3797(7) 0.2264(13) 0.9173(11) 0.068(6) Uani 1 1 d . . .
O28 O 0.3270(7) 0.3734(13) 0.8568(11) 0.075(6) Uani 1 1 d . . .
O29 O 0.5246(8) 0.1776(17) 0.8867(11) 0.098(9) Uani 1 1 d . . .
O30 O 0.7939(6) 0.5548(12) 0.2303(9) 0.044(5) Uani 1 1 d . . .
O31 O 0.5662(7) 0.5084(13) 1.0285(11) 0.102(9) Uani 1 1 d . . .
O32 O 0.5719(9) 0.2854(17) 0.2269(14) 0.106(9) Uani 1 1 d . . .
O33 O 0.5660(9) 0.1473(15) 0.1957(14) 0.110(10) Uani 1 1 d . . .
O34 O 0.6179(8) 0.0750(15) 0.0448(12) 0.099(9) Uani 1 1 d . . .
O35 O 0.6438(10) 0.1822(15) 0.0074(13) 0.084(8) Uani 1 1 d . . .
O36 O 0.3776(7) 0.5052(12) 0.8409(10) 0.064(6) Uani 1 1 d . . .
O37 O 0.7431(10) 0.7439(14) 0.0569(12) 0.081(7) Uani 1 1 d . . .
O38 O 0.6865(8) 0.5780(13) 0.0047(10) 0.065(6) Uani 1 1 d . . .
O39 O 0.4548(11) 0.223(2) 1.0603(13) 0.128(10) Uani 1 1 d . . .
O40 O 1.0466(8) 0.5277(15) 0.3842(10) 0.102(7) Uani 1 1 d . . .
O41 O 0.9793(10) 0.491(2) 0.2885(14) 0.112(12) Uani 1 1 d . . .
O42 O 0.4419(11) 0.756(2) 0.0718(13) 0.112(10) Uani 1 1 d . . .
O43 O 0.3811(9) 0.7727(16) -0.0326(13) 0.128(9) Uani 1 1 d . . .
O44 O 0.4381(15) 0.742(3) -0.1821(16) 0.20(2) Uani 1 1 d . . .
O45 O 0.5184(11) 0.7281(19) -0.1502(9) 0.136(10) Uani 1 1 d . . .
O46 O 1.0177(11) 0.4998(18) 0.5592(13) 0.113(10) Uani 1 1 d . . .
O47 O 0.9344(8) 0.5091(16) 0.5380(10) 0.117(8) Uani 1 1 d . . .
O48 O 0.6969(7) 1.1508(15) 0.2809(11) 0.085(8) Uani 1 1 d . . .
O49 O 0.6978(9) 1.0218(17) 0.3252(14) 0.102(9) Uani 1 1 d . . .
O50 O 0.7862(14) 1.0402(19) 0.1138(15) 0.122(12) Uani 1 1 d . . .
O51 O 0.7568(8) 1.1597(14) 0.1321(10) 0.079(6) Uani 1 1 d . . .
Sm1 Sm 0.74481(5) 0.61337(9) 0.12269(6) 0.0346(3) Uani 1 1 d . . .
Sm2 Sm 0.68979(5) 0.62181(9) 0.26457(6) 0.0380(4) Uani 1 1 d . . .
W1 W 0.50914(4) 0.44663(8) 0.97494(6) 0.0587(4) Uani 1 1 d . . .
W2 W 0.48642(4) 0.25576(8) 0.89440(6) 0.0547(4) Uani 1 1 d . . .
W3 W 0.35500(4) 0.27195(9) 0.83336(6) 0.0566(4) Uani 1 1 d . . .
W4 W 0.41888(5) 0.44081(9) 0.81466(6) 0.0642(4) Uani 1 1 d . . .
W5 W 0.44538(5) 0.27952(9) 0.99369(6) 0.0644(4) Uani 1 1 d . . .
W6 W 0.37730(5) 0.46369(10) 0.91364(7) 0.0753(5) Uani 1 1 d . . .

loop_
_atom_site_aniso_label
_atom_site_aniso_U_11
_atom_site_aniso_U_22
_atom_site_aniso_U_33
_atom_site_aniso_U_23
_atom_site_aniso_U_13
_atom_site_aniso_U_12
C1 0.065(18) 0.07(2) 0.06(2) 0.009(18) 0.048(18) 0.003(16)
C2 0.055(17) 0.043(18) 0.024(17) 0.008(14) 0.024(15) 0.011(14)
C3 0.06(2) 0.08(2) 0.024(19) -0.001(16) 0.026(16) 0.016(17)
C4 0.013(13) 0.026(17) 0.040(18) -0.012(14) -0.004(13) -0.001(12)
C5 0.029(18) 0.037(18) 0.06(3) 0.006(18) 0.018(19) 0.017(14)
C6 0.05(2) 0.038(18) 0.03(2) -0.022(15) 0.02(2) 0.012(19)
C7 0.016(16) 0.09(2) 0.03(2) -0.007(17) 0.011(16) 0.009(15)
C8 0.19(5) 0.07(3) 0.10(3) -0.05(2) 0.11(4) -0.06(3)
C9 0.032(16) 0.023(18) 0.026(14) 0.005(13) -0.002(12) 0.001(14)
C10 0.037(15) 0.055(19) 0.029(15) -0.002(13) 0.021(12) -0.016(14)
C11 0.040(18) 0.056(19) 0.026(19) 0.001(15) 0.012(15) -0.007(14)
C12 0.045(16) 0.058(16) 0.021(14) 0.012(12) 0.014(13) 0.005(13)
C13 0.037(17) 0.023(17) 0.03(2) -0.013(15) 0.003(16) 0.000(13)
C14 0.03(2) 0.04(2) 0.05(3) 0.020(18) 0.011(19) 0.000(16)
C15 0.09(2) 0.046(19) 0.09(3) 0.002(19) 0.06(2) 0.004(16)
C16 0.024(12) 0.06(3) 0.07(3) 0.02(2) 0.024(14) 0.006(15)
C17 0.16(4) 0.08(2) 0.13(4) 0.03(2) 0.13(4) 0.04(2)
C18 0.030(16) 0.035(15) 0.08(3) -0.001(18) 0.03(2) 0.007(12)
C19 0.032(15) 0.039(14) 0.04(2) 0.025(13) 0.021(15) 0.010(11)
C20 0.067(19) 0.055(18) 0.04(2) 0.028(15) 0.037(17) 0.022(16)
C21 0.085(14) 0.14(4) 0.14(3) 0.04(3) 0.092(19) 0.034(19)
C22 0.21(4) 0.12(3) 0.12(4) 0.09(3) 0.13(4) 0.12(3)
C23 0.10(3) 0.07(2) 0.05(2) -0.012(18) 0.04(2) -0.01(2)
C24 0.13(4) 0.12(4) 0.17(5) 0.01(4) 0.11(4) 0.05(4)
C25 0.14(4) 0.10(4) 0.13(5) 0.02(4) 0.06(4) 0.04(3)
C26 0.031(14) 0.051(18) 0.05(2) 0.003(15) 0.021(14) 0.020(13)
C27 0.054(16) 0.03(2) 0.05(2) -0.010(17) 0.029(15) -0.006(16)
C28 0.030(13) 0.057(17) 0.034(17) 0.003(13) 0.023(13) -0.012(12)
C29 0.047(18) 0.057(16) 0.039(18) 0.015(13) 0.020(15) 0.013(14)
C30 0.03(2) 0.09(2) 0.08(4) 0.01(2) 0.04(2) 0.022(19)
C31 0.045(14) 0.14(3) 0.10(3) 0.02(3) 0.048(18) 0.034(18)
C32 0.06(2) 0.12(4) 0.05(2) 0.01(3) -0.012(18) -0.02(3)
C33 0.16(3) 0.10(3) 0.16(4) 0.02(3) 0.13(3) 0.00(2)
C34 0.036(18) 0.029(18) 0.066(19) -0.001(14) 0.039(15) 0.010(15)
C35 0.023(16) 0.060(19) 0.05(2) 0.012(16) 0.005(14) 0.012(14)
C36 0.024(14) 0.028(16) 0.05(2) 0.006(14) 0.021(14) 0.001(12)
C37 0.08(2) 0.18(4) 0.19(5) 0.14(4) 0.11(3) 0.08(3)
C38 0.120(19) 0.053(15) 0.19(4) 0.04(2) 0.10(3) 0.026(15)
C39 0.21(8) 0.41(13) 0.56(17) 0.48(14) 0.24(10) 0.20(9)
C40 0.06(2) 0.04(2) 0.04(2) -0.016(16) 0.017(17) 0.001(17)
C41 0.08(2) 0.06(2) 0.052(18) 0.009(17) 0.036(16) 0.009(18)
C42 0.13(4) 0.17(4) 0.01(3) 0.02(3) 0.01(3) 0.08(3)
C43 0.09(3) 0.27(6) 0.03(3) -0.04(3) 0.03(2) -0.07(3)
C44 0.10(3) 0.029(17) 0.14(5) 0.00(2) 0.07(4) 0.01(2)
C45 0.043(18) 0.034(16) 0.04(3) -0.030(16) 0.010(19) 0.008(13)
C46 0.04(2) 0.05(2) 0.05(3) -0.014(17) 0.02(2) -0.007(16)
C47 0.055(14) 0.06(2) 0.068(19) -0.002(16) 0.048(14) 0.011(14)
C48 0.022(17) 0.07(2) 0.11(4) 0.01(2) 0.03(2) 0.025(15)
C49 0.09(3) 0.022(18) 0.049(19) 0.029(15) 0.013(19) 0.029(18)
C50 0.057(16) 0.11(3) 0.061(17) -0.019(17) 0.031(13) -0.010(18)
C51 0.12(3) 0.07(2) 0.15(5) -0.01(2) 0.10(3) -0.03(2)
C52 0.15(3) 0.10(2) 0.08(2) -0.023(16) 0.10(2) -0.037(19)
N1 0.076(14) 0.047(14) 0.06(2) 0.002(14) 0.049(15) 0.017(12)
N2 0.077(19) 0.064(16) 0.062(19) -0.008(13) 0.054(16) 0.005(13)
N3 0.08(2) 0.062(16) 0.07(2) -0.012(15) 0.060(19) 0.006(16)
N4 0.08(2) 0.11(3) 0.11(4) 0.02(3) 0.08(3) 0.01(2)
N5 0.05(2) 0.073(19) 0.05(2) -0.008(16) 0.006(17) 0.023(16)
N6 0.077(18) 0.040(18) 0.049(19) -0.004(15) 0.038(15) -0.005(16)
N7 0.063(13) 0.044(14) 0.067(17) -0.002(12) 0.054(12) 0.006(11)
N8 0.10(3) 0.14(3) 0.18(4) 0.10(3) 0.11(3) 0.06(3)
N9 0.051(13) 0.14(3) 0.037(19) -0.02(2) 0.016(13) -0.020(17)
N10 0.070(19) 0.11(2) 0.11(4) 0.05(2) 0.07(2) 0.044(16)
N11 0.045(17) 0.08(2) 0.14(3) 0.01(2) 0.04(2) 0.006(15)
N12 0.13(3) 0.16(4) 0.028(16) 0.04(2) 0.032(18) 0.08(3)
N13 0.08(2) 0.10(2) 0.020(18) 0.014(15) 0.018(17) 0.054(18)
N14 0.034(12) 0.049(19) 0.08(2) -0.008(17) 0.030(13) -0.007(12)
N15 0.08(2) 0.07(2) 0.06(2) 0.029(18) 0.037(19) -0.007(18)
N16 0.075(17) 0.067(19) 0.057(16) -0.006(14) 0.047(14) -0.005(16)
O1 0.054(11) 0.054(10) 0.095(16) 0.006(11) 0.030(11) 0.008(9)
O2 0.053(15) 0.16(2) 0.057(17) -0.027(16) 0.027(13) 0.015(15)
O3 0.026(8) 0.061(10) 0.038(13) 0.018(8) 0.020(9) 0.020(7)
O4 0.057(12) 0.064(14) 0.068(18) -0.027(11) 0.002(12) 0.021(10)
O5 0.056(12) 0.057(12) 0.058(14) -0.004(10) 0.031(11) -0.002(10)
O6 0.039(9) 0.056(14) 0.046(14) 0.000(11) 0.012(9) 0.004(9)
O7 0.060(10) 0.040(12) 0.061(14) -0.017(10) 0.021(10) -0.016(9)
O8 0.047(13) 0.091(18) 0.09(2) -0.017(16) 0.001(14) -0.016(13)
O9 0.18(2) 0.132(19) 0.028(12) 0.023(12) 0.040(13) -0.037(16)
O10 0.049(11) 0.050(12) 0.035(12) -0.004(9) 0.022(9) -0.023(9)
O11 0.072(12) 0.059(13) 0.059(16) -0.007(11) 0.047(11) -0.003(10)
O12 0.056(10) 0.059(12) 0.092(18) -0.011(11) 0.049(11) -0.012(9)
O13 0.072(13) 0.036(11) 0.086(15) -0.008(10) 0.056(12) 0.005(9)
O14 0.056(12) 0.066(13) 0.060(12) 0.020(9) 0.025(10) 0.015(10)
O15 0.038(10) 0.070(14) 0.059(14) 0.011(11) 0.033(10) 0.018(10)
O16 0.078(16) 0.100(19) 0.048(15) 0.002(13) 0.047(14) 0.026(13)
O17 0.047(14) 0.14(2) 0.065(17) 0.010(15) 0.031(12) -0.003(15)
O18 0.054(12) 0.063(14) 0.056(14) 0.007(11) 0.025(11) -0.016(10)
O19 0.075(13) 0.079(15) 0.018(13) -0.015(12) 0.019(11) 0.009(12)
O20 0.12(2) 0.10(2) 0.054(16) 0.015(15) 0.056(15) 0.058(17)
O21 0.062(12) 0.076(15) 0.041(13) -0.008(11) 0.020(10) -0.003(11)
O22 0.060(10) 0.054(12) 0.039(10) -0.007(8) 0.022(8) -0.010(9)
O23 0.074(13) 0.062(12) 0.076(16) 0.006(11) 0.053(13) 0.007(10)
O24 0.118(18) 0.129(18) 0.12(3) -0.040(18) 0.054(19) 0.059(15)
O25 0.074(14) 0.051(11) 0.071(16) -0.004(10) 0.044(13) -0.016(10)
O26 0.066(12) 0.039(11) 0.058(17) -0.016(10) 0.037(12) -0.011(9)
O27 0.057(13) 0.067(15) 0.064(18) -0.013(14) 0.024(12) -0.020(12)
O28 0.037(12) 0.107(16) 0.070(18) -0.023(13) 0.023(13) 0.010(11)
O29 0.072(15) 0.12(2) 0.086(19) -0.034(17) 0.036(15) 0.034(15)
O30 0.036(11) 0.058(13) 0.030(13) 0.003(11) 0.013(10) -0.005(9)
O31 0.055(13) 0.060(16) 0.10(2) -0.028(13) -0.012(12) -0.008(11)
O32 0.102(18) 0.13(2) 0.14(3) 0.039(17) 0.102(19) -0.014(15)
O33 0.103(19) 0.088(17) 0.16(3) 0.031(17) 0.08(2) -0.013(14)
O34 0.095(16) 0.052(15) 0.10(2) -0.023(14) 0.028(14) -0.001(13)
O35 0.09(2) 0.081(18) 0.08(2) -0.037(14) 0.046(17) -0.008(14)
O36 0.064(13) 0.046(12) 0.047(17) 0.016(11) 0.009(12) 0.026(10)
O37 0.134(19) 0.062(15) 0.07(2) 0.005(13) 0.075(17) -0.011(14)
O38 0.095(16) 0.058(14) 0.036(16) 0.000(12) 0.032(13) -0.001(12)
O39 0.17(2) 0.16(3) 0.08(2) 0.04(2) 0.09(2) 0.01(2)
O40 0.052(12) 0.15(2) 0.114(17) -0.003(15) 0.049(12) -0.007(14)
O41 0.075(19) 0.18(3) 0.11(2) 0.08(2) 0.073(19) 0.071(18)
O42 0.11(2) 0.15(2) 0.104(19) 0.048(19) 0.079(18) 0.068(17)
O43 0.037(14) 0.16(2) 0.13(2) 0.021(16) 0.011(15) 0.027(13)
O44 0.16(3) 0.31(7) 0.09(2) 0.12(3) 0.03(2) 0.15(4)
O45 0.15(2) 0.22(3) 0.038(11) 0.035(13) 0.057(13) 0.081(19)
O46 0.089(19) 0.13(3) 0.07(2) 0.000(17) 0.015(16) 0.019(18)
O47 0.095(14) 0.20(2) 0.057(15) 0.013(14) 0.042(12) 0.054(14)
O48 0.043(13) 0.084(16) 0.087(19) -0.048(14) 0.010(12) 0.009(12)
O49 0.141(19) 0.08(2) 0.16(3) -0.028(17) 0.13(2) -0.020(15)
O50 0.17(3) 0.16(2) 0.08(3) 0.041(19) 0.09(3) -0.01(2)
O51 0.095(15) 0.065(13) 0.060(16) 0.036(12) 0.032(13) 0.004(12)
Sm1 0.0417(8) 0.0347(8) 0.0347(9) -0.0019(7) 0.0257(7) 0.0004(7)
Sm2 0.0378(8) 0.0459(9) 0.0349(10) 0.0021(7) 0.0231(7) 0.0084(7)
W1 0.0446(7) 0.0444(8) 0.0576(10) -0.0051(7) 0.0101(7) -0.0018(6)
W2 0.0477(8) 0.0560(8) 0.0547(9) -0.0055(7) 0.0250(7) 0.0099(6)
W3 0.0426(7) 0.0649(9) 0.0473(9) -0.0064(7) 0.0157(7) -0.0093(6)
W4 0.0624(9) 0.0634(9) 0.0518(10) 0.0169(7) 0.0225(8) 0.0002(7)
W5 0.0696(10) 0.0776(11) 0.0417(10) 0.0057(7) 0.0283(8) -0.0068(8)
W6 0.0524(8) 0.0889(11) 0.0644(11) -0.0195(9) 0.0200(8) 0.0227(8)

loop_
_atom_type_symbol
_atom_type_description
_atom_type_scat_dispersion_real
_atom_type_scat_dispersion_imag
_atom_type_scat_source
C C 0.0033 0.0016 'International Tables Vol C Tables 4.2.6.8 and 6.1.1.4'
H H 0.0000 0.0000 'International Tables Vol C Tables 4.2.6.8 and 6.1.1.4'
N N 0.0061 0.0033 'International Tables Vol C Tables 4.2.6.8 and 6.1.1.4'
O O 0.0106 0.0060 'International Tables Vol C Tables 4.2.6.8 and 6.1.1.4'
Sm Sm -0.1638 3.4418 'International Tables Vol C Tables 4.2.6.8 and 6.1.1.4'
W W -0.8490 6.8722 'International Tables Vol C Tables 4.2.6.8 and 6.1.1.4'

loop_
_geom_angle_atom_site_label_1
_geom_angle_atom_site_label_2
_geom_angle_atom_site_label_3
_geom_angle
_geom_angle_site_symmetry_1
_geom_angle_site_symmetry_3
N1 C1 O20 121(3) . .
O30 C2 O15 128(2) . .
O30 C2 C4 116(2) . .
O15 C2 C4 116(2) . .
O19 C3 N2 127(3) . .
C7 C4 C5 123(2) . .
C7 C4 C2 120(2) . .
C5 C4 C2 117(2) . .
C6 C5 C4 118(3) . .
C5 C6 C45 120(3) . .
C5 C6 N13 120(3) . .
C45 C6 N13 119(3) . .
C46 C7 C4 115(3) . .
O26 C9 O10 125(3) . .
O26 C9 C11 115(3) . .
O10 C9 C11 120(2) . .
C16 C10 C11 120(3) . .
C12 C11 C10 118(2) . .
C12 C11 C9 120(3) . .
C10 C11 C9 121(3) . .
C11 C12 C13 123(3) . .
C14 C13 C12 119(3) . .
C14 C13 N5 121(3) . .
C12 C13 N5 120(3) . .
C13 C14 C16 118(3) . .
N3 C15 O11 122(3) . .
C10 C16 N4 119(3) . .
C10 C16 C14 123(3) . .
N4 C16 C14 118(3) . .
O16 C18 O14 126(3) . .
O16 C18 C19 118(2) . .
O14 C18 C19 116(3) . .
C29 C19 C20 118(2) . .
C29 C19 C18 123(2) . .
C20 C19 C18 119(3) . .
C47 C20 C19 120(2) . .
O18 C23 N6 125(3) . .
O13 C26 O25 127(3) . .
O13 C26 C27 116(3) . .
O25 C26 C27 117(3) . .
C40 C27 C28 120(3) . .
C40 C27 C26 120(3) . .
C28 C27 C26 120(3) . .
C34 C28 C27 119(2) . .
C19 C29 C49 119(3) . .
O17 C30 N7 128(3) . .
N14 C34 C28 115(3) . .
N14 C34 C35 123(3) . .
C28 C34 C35 121(3) . .
C36 C35 C34 118(3) . .
C35 C36 C40 124(3) . .
C35 C36 N15 118(3) . .
C40 C36 N15 118(3) . .
O37 C37 N8 123(3) . .
C36 C40 C27 118(3) . .
O38 C41 N9 123(3) . .
C46 C45 C6 116(3) . .
C7 C46 C45 128(3) . .
C7 C46 N10 118(3) . .
C45 C46 N10 114(3) . .
C20 C47 C48 121(2) . .
C20 C47 N11 122(3) . .
C48 C47 N11 117(3) . .
C49 C48 C47 117(3) . .
C48 C49 C29 125(3) . .
C48 C49 N12 121(3) . .
C29 C49 N12 114(3) . .
O12 C50 N16 126(3) . .
C1 N1 C24 119(3) . .
C1 N1 C17 125(3) . .
C24 N1 C17 116(3) . .
C3 N2 C33 122(3) . .
C3 N2 C8 125(3) . .
C33 N2 C8 113(3) . .
C15 N3 C22 124(3) . .
C15 N3 C21 120(2) . .
C22 N3 C21 116(2) . .
O33 N4 O32 120(3) . .
O33 N4 C16 120(3) . .
O32 N4 C16 120(3) . .
O34 N5 O35 123(3) . .
O34 N5 C13 116(3) . .
O35 N5 C13 120(3) . .
C23 N6 C44 122(3) . .
C23 N6 C25 123(3) . .
C44 N6 C25 115(3) . .
C30 N7 C31 120(2) . .
C30 N7 C32 124(3) . .
C31 N7 C32 116(2) . .
C37 N8 C39 117(4) . .
C37 N8 C38 118(2) . .
C39 N8 C38 121(3) . .
C41 N9 C43 123(3) . .
C41 N9 C42 121(3) . .
C43 N9 C42 116(3) . .
O40 N10 O41 122(3) . .
O40 N10 C46 123(4) . .
O41 N10 C46 115(3) . .
O42 N11 O43 126(3) . .
O42 N11 C47 113(3) . .
O43 N11 C47 120(4) . .
O44 N12 O45 120(3) . .
O44 N12 C49 116(3) . .
O45 N12 C49 122(3) . .
O46 N13 O47 123(3) . .
O46 N13 C6 117(3) . .
O47 N13 C6 119(3) . .
O49 N14 O48 123(3) . .
O49 N14 C34 122(3) . .
O48 N14 C34 114(3) . .
O50 N15 O51 121(3) . .
O50 N15 C36 119(3) . .
O51 N15 C36 120(3) . .
C50 N16 C52 120(3) . .
C50 N16 C51 120(3) . .
C52 N16 C51 120(2) . .
W1 O1 W4 118.0(9) . .
W5 O2 W6 116.2(11) . .
W4 O3 W1 90.3(6) . .
W4 O3 W2 90.0(6) . .
W1 O3 W2 89.9(5) . .
W4 O3 W3 89.8(7) . .
W1 O3 W3 179.0(9) . .
W2 O3 W3 89.1(7) . .
W4 O3 W5 179.2(9) . .
W1 O3 W5 90.1(7) . .
W2 O3 W5 89.4(6) . .
W3 O3 W5 89.8(6) . .
W6 O4 W1 117.9(9) . .
W2 O5 W1 117.5(8) . .
W5 O6 W2 118.6(9) . .
W3 O7 W2 118.6(8) . .
C9 O10 Sm1 130.7(17) . .
C15 O11 Sm1 129(2) . .
C50 O12 Sm1 131.4(17) . .
C18 O14 Sm1 147.6(19) . .
C2 O15 Sm2 132.7(17) . .
C18 O16 Sm2 142.6(18) . .
C30 O17 Sm2 144(2) . .
C23 O18 Sm2 127.5(18) . .
C3 O19 Sm2 135(2) . .
C1 O20 Sm2 137.0(19) . .
W1 O21 W5 115.6(9) . .
W3 O22 W4 117.7(8) . .
W4 O23 W2 116.2(9) . .
C26 O25 Sm2 144.7(18) . .
C9 O26 Sm2 164.4(18) . .
W3 O27 W5 118.4(9) . .
W6 O28 W3 118.2(9) . .
C2 O30 Sm1 157.0(17) . .
W4 O36 W6 119.5(8) . .
C37 O37 Sm1 129(2) . .
C41 O38 Sm1 126.0(18) . .
O30 Sm1 O12 78.1(6) . .
O30 Sm1 O10 74.0(6) . .
O12 Sm1 O10 134.6(5) . .
O30 Sm1 O11 81.9(7) . .
O12 Sm1 O11 68.8(6) . .
O10 Sm1 O11 72.3(6) . .
O30 Sm1 O38 146.0(6) . .
O12 Sm1 O38 113.0(7) . .
O10 Sm1 O38 76.3(6) . .
O11 Sm1 O38 73.6(6) . .
O30 Sm1 O14 113.5(6) . .
O12 Sm1 O14 145.6(6) . .
O10 Sm1 O14 79.2(6) . .
O11 Sm1 O14 142.4(6) . .
O38 Sm1 O14 76.2(6) . .
O30 Sm1 O37 141.8(7) . .
O12 Sm1 O37 72.1(7) . .
O10 Sm1 O37 144.0(7) . .
O11 Sm1 O37 108.1(6) . .
O38 Sm1 O37 69.8(7) . .
O14 Sm1 O37 81.4(7) . .
O26 Sm2 O25 111.1(7) . .
O26 Sm2 O15 78.1(6) . .
O25 Sm2 O15 74.8(6) . .
O26 Sm2 O18 83.3(6) . .
O25 Sm2 O18 141.0(6) . .
O15 Sm2 O18 73.1(6) . .
O26 Sm2 O16 74.2(7) . .
O25 Sm2 O16 74.6(7) . .
O15 Sm2 O16 127.1(7) . .
O18 Sm2 O16 143.9(7) . .
O26 Sm2 O17 79.6(7) . .
O25 Sm2 O17 144.4(7) . .
O15 Sm2 O17 140.4(7) . .
O18 Sm2 O17 72.1(7) . .
O16 Sm2 O17 76.3(8) . .
O26 Sm2 O19 148.3(6) . .
O25 Sm2 O19 80.0(7) . .
O15 Sm2 O19 76.5(6) . .
O18 Sm2 O19 71.5(7) . .
O16 Sm2 O19 137.0(7) . .
O17 Sm2 O19 109.1(7) . .
O26 Sm2 O20 142.2(7) . .
O25 Sm2 O20 78.7(7) . .
O15 Sm2 O20 138.4(7) . .
O18 Sm2 O20 112.6(7) . .
O16 Sm2 O20 73.6(7) . .
O17 Sm2 O20 73.8(8) . .
O19 Sm2 O20 67.7(7) . .
O31 W1 O21 101.2(11) . .
O31 W1 O1 105.0(10) . .
O21 W1 O1 153.7(7) . .
O31 W1 O5 103.2(9) . .
O21 W1 O5 88.1(8) . .
O1 W1 O5 85.7(7) . .
O31 W1 O4 104.7(9) . .
O21 W1 O4 84.5(9) . .
O1 W1 O4 89.1(8) . .
O5 W1 O4 152.0(7) . .
O31 W1 O3 178.5(10) . .
O21 W1 O3 77.3(7) . .
O1 W1 O3 76.4(7) . .
O5 W1 O3 76.8(7) . .
O4 W1 O3 75.2(7) . .
O29 W2 O5 105.5(9) . .
O29 W2 O6 103.6(10) . .
O5 W2 O6 87.0(7) . .
O29 W2 O7 103.1(9) . .
O5 W2 O7 151.4(7) . .
O6 W2 O7 86.5(7) . .
O29 W2 O23 103.7(10) . .
O5 W2 O23 85.9(7) . .
O6 W2 O23 152.6(7) . .
O7 W2 O23 87.3(7) . .
O29 W2 O3 178.5(10) . .
O5 W2 O3 75.8(6) . .
O6 W2 O3 75.6(7) . .
O7 W2 O3 75.6(7) . .
O23 W2 O3 77.1(7) . .
O8 W3 O7 104.9(9) . .
O8 W3 O22 102.2(10) . .
O7 W3 O22 87.1(8) . .
O8 W3 O27 105.5(11) . .
O7 W3 O27 86.9(8) . .
O22 W3 O27 152.2(7) . .
O8 W3 O28 103.5(10) . .
O7 W3 O28 151.7(7) . .
O22 W3 O28 87.0(8) . .
O27 W3 O28 85.6(9) . .
O8 W3 O3 177.7(9) . .
O7 W3 O3 76.7(6) . .
O22 W3 O3 76.0(6) . .
O27 W3 O3 76.2(7) . .
O28 W3 O3 75.0(7) . .
O9 W4 O36 107.1(10) . .
O9 W4 O22 102.3(9) . .
O36 W4 O22 86.2(8) . .
O9 W4 O23 101.4(10) . .
O36 W4 O23 151.5(7) . .
O22 W4 O23 86.5(7) . .
O9 W4 O1 105.9(10) . .
O36 W4 O1 87.7(8) . .
O22 W4 O1 151.7(8) . .
O23 W4 O1 85.8(7) . .
O9 W4 O3 177.7(10) . .
O36 W4 O3 74.8(7) . .
O22 W4 O3 76.5(6) . .
O23 W4 O3 76.8(7) . .
O1 W4 O3 75.3(8) . .
O39 W5 O2 102.1(11) . .
O39 W5 O6 105.2(10) . .
O2 W5 O6 152.7(9) . .
O39 W5 O21 102.1(12) . .
O2 W5 O21 87.1(8) . .
O6 W5 O21 87.2(8) . .
O39 W5 O27 105.3(12) . .
O2 W5 O27 85.8(8) . .
O6 W5 O27 87.0(8) . .
O21 W5 O27 152.5(8) . .
O39 W5 O3 178.1(11) . .
O2 W5 O3 76.3(8) . .
O6 W5 O3 76.5(7) . .
O21 W5 O3 77.1(7) . .
O27 W5 O3 75.5(7) . .
O24 W6 O4 104.1(10) . .
O24 W6 O36 101.9(12) . .
O4 W6 O36 89.4(9) . .
O24 W6 O28 103.5(10) . .
O4 W6 O28 152.3(7) . .
O36 W6 O28 87.0(9) . .
O24 W6 O2 105.5(13) . .
O4 W6 O2 84.8(9) . .
O36 W6 O2 152.6(7) . .
O28 W6 O2 85.9(9) . .

loop_
_geom_bond_atom_site_label_1
_geom_bond_atom_site_label_2
_geom_bond_distance
_geom_bond_site_symmetry_2
C1 N1 1.28(3) .
C1 O20 1.27(3) .
C2 O30 1.22(3) .
C2 O15 1.26(3) .
C2 C4 1.56(3) .
C3 O19 1.23(3) .
C3 N2 1.29(3) .
C4 C7 1.36(3) .
C4 C5 1.39(4) .
C5 C6 1.39(4) .
C6 C45 1.41(4) .
C6 N13 1.43(4) .
C7 C46 1.34(4) .
C8 N2 1.43(3) .
C9 O26 1.30(3) .
C9 O10 1.23(3) .
C9 C11 1.50(3) .
C10 C16 1.36(3) .
C10 C11 1.41(3) .
C11 C12 1.34(3) .
C12 C13 1.41(3) .
C13 C14 1.39(4) .
C13 N5 1.44(4) .
C14 C16 1.38(4) .
C15 N3 1.28(3) .
C15 O11 1.28(3) .
C16 N4 1.41(4) .
C17 N1 1.42(4) .
C18 O16 1.25(3) .
C18 O14 1.22(3) .
C18 C19 1.53(3) .
C19 C29 1.38(3) .
C19 C20 1.35(3) .
C20 C47 1.42(3) .
C21 N3 1.46(3) .
C22 N3 1.41(3) .
C23 O18 1.23(3) .
C23 N6 1.30(3) .
C24 N1 1.44(4) .
C25 N6 1.38(4) .
C26 O13 1.22(3) .
C26 O25 1.28(3) .
C26 C27 1.53(3) .
C27 C40 1.37(4) .
C27 C28 1.40(3) .
C28 C34 1.39(3) .
C29 C49 1.39(4) .
C30 O17 1.19(3) .
C30 N7 1.30(3) .
C31 N7 1.36(3) .
C32 N7 1.49(3) .
C33 N2 1.42(3) .
C34 N14 1.44(3) .
C34 C35 1.36(4) .
C35 C36 1.35(3) .
C36 C40 1.38(3) .
C36 N15 1.46(4) .
C37 O37 1.16(3) .
C37 N8 1.39(4) .
C38 N8 1.46(3) .
C39 N8 1.41(5) .
C41 O38 1.23(3) .
C41 N9 1.32(3) .
C42 N9 1.44(4) .
C43 N9 1.43(4) .
C44 N6 1.42(4) .
C45 C46 1.33(4) .
C46 N10 1.49(4) .
C47 C48 1.35(5) .
C47 N11 1.46(3) .
C48 C49 1.30(4) .
C49 N12 1.53(4) .
C50 O12 1.25(3) .
C50 N16 1.31(3) .
C51 N16 1.42(3) .
C52 N16 1.45(3) .
N4 O33 1.26(3) .
N4 O32 1.20(3) .
N5 O34 1.24(3) .
N5 O35 1.21(3) .
N10 O40 1.18(3) .
N10 O41 1.24(4) .
N11 O42 1.25(4) .
N11 O43 1.17(3) .
N12 O44 1.14(3) .
N12 O45 1.21(3) .
N13 O46 1.26(3) .
N13 O47 1.24(3) .
N14 O49 1.19(3) .
N14 O48 1.28(3) .
N15 O50 1.23(3) .
N15 O51 1.19(3) .
O1 W1 1.89(2) .
O1 W4 1.932(18) .
O2 W5 1.94(2) .
O2 W6 1.93(2) .
O3 W4 2.322(18) .
O3 W1 2.304(17) .
O3 W2 2.328(17) .
O3 W3 2.334(18) .
O3 W5 2.313(18) .
O4 W6 1.899(18) .
O4 W1 1.929(19) .
O5 W2 1.927(17) .
O5 W1 1.902(17) .
O6 W5 1.883(16) .
O6 W2 1.913(18) .
O7 W3 1.866(16) .
O7 W2 1.935(15) .
O8 W3 1.664(17) .
O9 W4 1.69(2) .
O10 Sm1 2.401(16) .
O11 Sm1 2.450(17) .
O12 Sm1 2.390(16) .
O14 Sm1 2.416(18) .
O15 Sm2 2.385(14) .
O16 Sm2 2.38(2) .
O17 Sm2 2.42(2) .
O18 Sm2 2.435(17) .
O19 Sm2 2.412(19) .
O20 Sm2 2.46(2) .
O21 W1 1.931(19) .
O21 W5 1.930(18) .
O22 W3 1.925(16) .
O22 W4 1.916(15) .
O23 W4 1.948(17) .
O23 W2 1.923(18) .
O24 W6 1.676(17) .
O25 Sm2 2.322(17) .
O26 Sm2 2.301(18) .
O27 W3 1.87(2) .
O27 W5 1.95(2) .
O28 W6 1.891(19) .
O28 W3 1.935(18) .
O29 W2 1.682(18) .
O30 Sm1 2.341(18) .
O31 W1 1.699(16) .
O36 W4 1.905(19) .
O36 W6 1.88(2) .
O37 Sm1 2.48(2) .
O38 Sm1 2.45(2) .
O39 W5 1.70(2) .
